data_1572980
loop_
_publ_author_name
'Zhang, Zixuan'
'Wu, Jin'
'Lu, Haipeng'

_publ_section_title
;
 Deciphering the electronic and structural origin of chiroptical activity
 of chiral 2D perovskites.
;
_journal_issue 48
_journal_name_full 'Chemical science'
_journal_page_first 20440
_journal_page_last 20447
_journal_paper_doi 10.1039/d4sc04915b
_journal_volume 15
_journal_year 2024
_chemical_absolute_configuration R
_chemical_formula_moiety 'Br4 Pb, 2(C8 H11 Cl N)'
_chemical_formula_sum 'C16 H22 Br4 Cl2 N2 Pb'
_chemical_formula_weight 840.08
_space_group_crystal_system monoclinic
_space_group_IT_number 4
_space_group_name_Hall 'P 2yb'
_space_group_name_H-M_alt 'P 1 21 1'
_atom_sites_solution_hydrogens geom
_atom_sites_solution_primary dual
_audit_creation_date 2024-03-11
_audit_creation_method
;
Olex2 1.2
(compiled 2018.05.29 svn.r3508 for OlexSys, GUI svn.r5506)
;
_audit_update_record
;
2024-04-16 deposited with the CCDC.	2024-10-30 downloaded from the CCDC.
;
_cell_angle_alpha 90
_cell_angle_beta 97.984(2)
_cell_angle_gamma 90
_cell_formula_units_Z 2
_cell_length_a 8.7598(2)
_cell_length_b 7.7798(2)
_cell_length_c 17.5050(4)
_cell_measurement_reflns_used 5213
_cell_measurement_temperature 100.00(10)
_cell_measurement_theta_max 29.6200
_cell_measurement_theta_min 2.3390
_cell_volume 1181.39(5)
_computing_cell_refinement 'CrysAlisPro 1.171.43.90 (Rigaku OD, 2023)'
_computing_data_collection 'CrysAlisPro system (CCD 43.90 (release 15-09-2023))'
_computing_data_reduction 'CrysAlisPro 1.171.43.90 (Rigaku OD, 2023)'
_computing_molecular_graphics 'Olex2 (Dolomanov et al., 2009)'
_computing_publication_material 'Olex2 (Dolomanov et al., 2009)'
_computing_structure_refinement 'ShelXL (Sheldrick, 2015)'
_computing_structure_solution 'ShelXT (Sheldrick, 2015)'
_diffrn_ambient_environment N~2~
_diffrn_ambient_temperature 100.00(10)
_diffrn_detector 'CCD plate'
_diffrn_detector_area_resol_mean 10.3577
_diffrn_detector_type Atlas
_diffrn_measured_fraction_theta_full 0.999
_diffrn_measured_fraction_theta_max 0.999
_diffrn_measurement_details
;
List of Runs (angles in degrees, time in seconds):

  # Type    Start    End  Width  t~exp~   \w     \q     \k     \f   Frames
#--------------------------------------------------------------------------
  1  \w    -40.00  49.00   1.00    2.50    --   15.85 -77.00-120.00   89
  2  \w    -40.00  50.00   1.00    2.50    --   15.85 -77.00 120.00   90
  3  \w    -41.00  50.00   1.00    2.50    --   15.85 -77.00   0.00   91
;
_diffrn_measurement_device 'four-circle diffractometer'
_diffrn_measurement_device_type 'SuperNova, Dual, Cu at home/near, Atlas'
_diffrn_measurement_method '\w scans'
_diffrn_orient_matrix_type 'CrysAlisPro convention (1999,Acta A55,543-557)'
_diffrn_orient_matrix_UB_11 -0.0112390000
_diffrn_orient_matrix_UB_12 -0.0078378000
_diffrn_orient_matrix_UB_13 0.0392060000
_diffrn_orient_matrix_UB_21 0.0255938000
_diffrn_orient_matrix_UB_22 0.0858594000
_diffrn_orient_matrix_UB_23 0.0068711000
_diffrn_orient_matrix_UB_31 -0.0768147000
_diffrn_orient_matrix_UB_32 0.0297264000
_diffrn_orient_matrix_UB_33 -0.0094563000
_diffrn_radiation_monochromator mirror
_diffrn_radiation_probe x-ray
_diffrn_radiation_type MoK\a
_diffrn_radiation_wavelength 0.71073
_diffrn_reflns_av_R_equivalents 0.0255
_diffrn_reflns_av_unetI/netI 0.0469
_diffrn_reflns_Laue_measured_fraction_full 0.999
_diffrn_reflns_Laue_measured_fraction_max 0.999
_diffrn_reflns_limit_h_max 8
_diffrn_reflns_limit_h_min -11
_diffrn_reflns_limit_k_max 9
_diffrn_reflns_limit_k_min -9
_diffrn_reflns_limit_l_max 22
_diffrn_reflns_limit_l_min -21
_diffrn_reflns_number 7306
_diffrn_reflns_point_group_measured_fraction_full 0.934
_diffrn_reflns_point_group_measured_fraction_max 0.926
_diffrn_reflns_theta_full 25.242
_diffrn_reflns_theta_max 26.731
_diffrn_reflns_theta_min 2.348
_diffrn_source 'micro-focus sealed X-ray tube'
_diffrn_source_type 'SuperNova (Mo) X-ray Source'
_diffrn_standards_number 0
_exptl_absorpt_coefficient_mu 14.135
_exptl_absorpt_correction_T_max 1.00000
_exptl_absorpt_correction_T_min 0.36143
_exptl_absorpt_correction_type multi-scan
_exptl_absorpt_process_details
;
CrysAlisPro 1.171.43.90 (Rigaku Oxford Diffraction, 2023)
Empirical absorption correction using spherical harmonics,
implemented in SCALE3 ABSPACK scaling algorithm.
;
_exptl_crystal_colour colourless
_exptl_crystal_colour_primary colourless
_exptl_crystal_density_diffrn 2.362
_exptl_crystal_description block
_exptl_crystal_F_000 776
_exptl_crystal_size_max 0.11
_exptl_crystal_size_mid 0.08
_exptl_crystal_size_min 0.07
_refine_diff_density_max 1.942
_refine_diff_density_min -1.389
_refine_diff_density_rms 0.182
_refine_ls_abs_structure_details
;
 Flack x determined using 1708 quotients [(I+)-(I-)]/[(I+)+(I-)]
 (Parsons, Flack and Wagner, Acta Cryst. B69 (2013) 249-259).
;
_refine_ls_abs_structure_Flack -0.040(7)
_refine_ls_extinction_method none
_refine_ls_goodness_of_fit_ref 1.033
_refine_ls_hydrogen_treatment constr
_refine_ls_matrix_type full
_refine_ls_number_parameters 230
_refine_ls_number_reflns 4643
_refine_ls_number_restraints 7
_refine_ls_restrained_S_all 1.032
_refine_ls_R_factor_all 0.0335
_refine_ls_R_factor_gt 0.0307
_refine_ls_shift/su_max 0.001
_refine_ls_shift/su_mean 0.000
_refine_ls_structure_factor_coef Fsqd
_refine_ls_weighting_details 'w=1/[\s^2^(Fo^2^)+(0.0325P)^2^] where P=(Fo^2^+2Fc^2^)/3'
_refine_ls_weighting_scheme calc
_refine_ls_wR_factor_gt 0.0673
_refine_ls_wR_factor_ref 0.0691
_reflns_Friedel_coverage 0.724
_reflns_Friedel_fraction_full 0.858
_reflns_Friedel_fraction_max 0.842
_reflns_number_gt 4383
_reflns_number_total 4643
_reflns_threshold_expression 'I > 2\s(I)'
_cod_data_source_file d4sc04915b2.cif
_cod_data_source_block 3-cl-mba-pbbr
_cod_depositor_comments 'Adding full bibliography for 1572979--1572983.cif.'
_cod_database_code 1572980
_shelx_shelxl_version_number 2018/3
_chemical_oxdiff_formula 'Pb I Cl C N'
_shelx_space_group_comment
;
The symmetry employed for this shelxl refinement is uniquely defined
by the following loop, which should always be used as a source of
symmetry information in preference to the above space-group names.
They are only intended as comments.
;
_shelx_estimated_absorpt_t_max 0.438
_shelx_estimated_absorpt_t_min 0.305
_diffrn_oxdiff_digest_frames
;
01a077a30a747393495c3aa531c2a1f46e00284d2b5
;
_reflns_odcompleteness_completeness 99.82
_reflns_odcompleteness_iscentric 1
_reflns_odcompleteness_theta 27.04
_olex2_refinement_description
;
1. Fixed Uiso
 At 1.2 times of:
  All C(H) groups, All N(H,H,H) groups
 At 1.5 times of:
  All C(H,H,H) groups
2. Uiso/Uaniso restraints and constraints
Uanis(C00B) \\sim Ueq: with sigma of 0.001 and sigma for terminal atoms of 0.002
3.a Ternary CH refined with riding coordinates:
 C00G(H00S), C00H(H00H)
3.b Aromatic/amide H refined with riding coordinates:
 C00C(H00Q), C00D(H00R), C00F(H00F), C00J(H00T), C00L(H00U), C00O(H00O),
 C00P(H00P), C1(H1)
3.c Idealised Me refined as rotating group:
 N008(H00A,H00B,H00C), N009(H00I,H00J,H00K), C00B(H00L,H00M,H00N), C00K(H00D,
 H00E,H00G)
;
_olex2_submission_special_instructions 'No special instructions were received'
_oxdiff_exptl_absorpt_empirical_details
;
Empirical correction (ABSPACK) includes:
- Absorption correction using spherical harmonics
- Frame scaling
;
_oxdiff_exptl_absorpt_empirical_full_max 1.727
_oxdiff_exptl_absorpt_empirical_full_min 0.734

loop_
_space_group_symop_operation_xyz
'x, y, z'
'-x, y+1/2, -z'

loop_
_atom_site_label
_atom_site_type_symbol
_atom_site_fract_x
_atom_site_fract_y
_atom_site_fract_z
_atom_site_U_iso_or_equiv
_atom_site_adp_type
_atom_site_occupancy
_atom_site_site_symmetry_order
_atom_site_calc_flag
_atom_site_refinement_flags_posn
_atom_site_refinement_flags_adp
_atom_site_refinement_flags_occupancy
_atom_site_disorder_assembly
_atom_site_disorder_group
Pb01 Pb 0.74903(3) 0.52345(6) 0.50036(2) 0.00767(9) Uani 1 1 d . . . . .
Br02 Br 0.92573(10) 0.18840(13) 0.51951(5) 0.0117(2) Uani 1 1 d . . . . .
Br03 Br 0.46052(10) 0.33366(13) 0.50918(5) 0.0132(2) Uani 1 1 d . . . . .
Br04 Br 0.83375(11) 0.58574(12) 0.66815(6) 0.0119(2) Uani 1 1 d . . . . .
Br05 Br 0.67210(10) 0.54976(12) 0.32906(5) 0.0102(2) Uani 1 1 d . . . . .
Cl06 Cl 0.3634(4) 0.1292(4) 0.08550(16) 0.0314(7) Uani 1 1 d . . . . .
Cl07 Cl 0.8654(3) 0.3734(4) 0.04957(16) 0.0300(7) Uani 1 1 d . . . . .
N008 N 0.2935(8) 0.5135(11) 0.3434(4) 0.0137(17) Uani 1 1 d . . . . .
H00A H 0.270520 0.399686 0.338146 0.016 Uiso 1 1 calc GR . . . .
H00B H 0.254924 0.555914 0.385290 0.016 Uiso 1 1 calc GR . . . .
H00C H 0.397586 0.527616 0.349928 0.016 Uiso 1 1 calc GR . . . .
N009 N 0.8115(8) -0.0430(10) 0.3542(5) 0.0112(17) Uani 1 1 d . . . . .
H00I H 0.774774 -0.149252 0.339783 0.013 Uiso 1 1 calc GR . . . .
H00J H 0.793637 -0.020709 0.403186 0.013 Uiso 1 1 calc GR . . . .
H00K H 0.914715 -0.039244 0.352117 0.013 Uiso 1 1 calc GR . . . .
C00A C 0.7695(10) 0.0640(11) 0.2194(5) 0.010(2) Uani 1 1 d . . . . .
C00B C 0.5600(11) 0.0836(12) 0.3060(6) 0.015(2) Uani 1 1 d . U . . .
H00L H 0.518519 -0.028729 0.288308 0.023 Uiso 1 1 calc GR . . . .
H00M H 0.507051 0.174178 0.273604 0.023 Uiso 1 1 calc GR . . . .
H00N H 0.543883 0.101489 0.359717 0.023 Uiso 1 1 calc GR . . . .
C00C C 0.7958(10) 0.2064(14) 0.1762(6) 0.015(2) Uani 1 1 d . . . . .
H00Q H 0.789271 0.317819 0.197696 0.017 Uiso 1 1 calc R . . . .
C00D C 0.7729(11) -0.0965(13) 0.1849(6) 0.014(2) Uani 1 1 d . . . . .
H00R H 0.749158 -0.196060 0.212384 0.017 Uiso 1 1 calc R . . . .
C00E C 0.2999(10) 0.5547(12) 0.2043(5) 0.010(2) Uani 1 1 d . . . . .
C00F C 0.2943(11) 0.3851(13) 0.1784(6) 0.015(2) Uani 1 1 d . . . . .
H00F H 0.237962 0.300728 0.201999 0.018 Uiso 1 1 calc R . . . .
C00G C 0.7314(11) 0.0896(13) 0.3004(5) 0.012(2) Uani 1 1 d . . . . .
H00S H 0.770740 0.205205 0.318657 0.015 Uiso 1 1 calc R . . . .
C00H C 0.2222(11) 0.6094(14) 0.2715(6) 0.016(2) Uani 1 1 d . . . . .
H00H H 0.238216 0.735561 0.280000 0.019 Uiso 1 1 calc R . . . .
C00I C 0.8313(11) 0.1896(14) 0.1024(6) 0.016(2) Uani 1 1 d . . . . .
C00J C 0.8411(11) 0.0292(16) 0.0689(6) 0.021(2) Uani 1 1 d . . . . .
H00T H 0.868316 0.018080 0.018480 0.025 Uiso 1 1 calc R . . . .
C00K C 0.0504(11) 0.5716(13) 0.2603(6) 0.024(3) Uani 1 1 d . . . . .
H00D H 0.033236 0.450144 0.246962 0.036 Uiso 1 1 calc GR . . . .
H00E H -0.001410 0.643561 0.218596 0.036 Uiso 1 1 calc GR . . . .
H00G H 0.008453 0.596770 0.308172 0.036 Uiso 1 1 calc GR . . . .
C00L C 0.8104(11) -0.1137(15) 0.1107(6) 0.021(2) Uani 1 1 d . . . . .
H00U H 0.814896 -0.224807 0.088615 0.025 Uiso 1 1 calc R . . . .
C00M C 0.3721(11) 0.3422(14) 0.1178(5) 0.016(2) Uani 1 1 d . . . . .
C00O C 0.4497(11) 0.4615(15) 0.0799(6) 0.023(3) Uani 1 1 d . . . . .
H00O H 0.500950 0.428244 0.037794 0.027 Uiso 1 1 calc R . . . .
C00P C 0.3776(11) 0.6770(14) 0.1661(5) 0.018(2) Uani 1 1 d . . . . .
H00P H 0.379719 0.793255 0.182818 0.022 Uiso 1 1 calc R . . . .
C1 C 0.4517(12) 0.6321(15) 0.1042(6) 0.024(3) Uani 1 1 d . . . . .
H1 H 0.503643 0.716983 0.078471 0.029 Uiso 1 1 calc R . . . .

loop_
_atom_site_aniso_label
_atom_site_aniso_U_11
_atom_site_aniso_U_22
_atom_site_aniso_U_33
_atom_site_aniso_U_23
_atom_site_aniso_U_13
_atom_site_aniso_U_12
Pb01 0.00745(16) 0.00711(16) 0.00867(16) 0.00045(12) 0.00188(12) 0.00015(12)
Br02 0.0121(4) 0.0099(5) 0.0135(5) -0.0004(4) 0.0030(4) 0.0027(4)
Br03 0.0148(4) 0.0104(5) 0.0150(5) -0.0003(4) 0.0042(4) -0.0055(4)
Br04 0.0106(5) 0.0140(5) 0.0114(5) -0.0016(4) 0.0024(4) 0.0022(3)
Br05 0.0108(4) 0.0096(6) 0.0107(4) -0.0006(4) 0.0032(4) -0.0011(4)
Cl06 0.0557(19) 0.0209(15) 0.0201(14) -0.0055(11) 0.0146(14) 0.0047(13)
Cl07 0.0379(16) 0.0297(16) 0.0248(14) 0.0132(12) 0.0129(13) -0.0052(13)
N008 0.013(4) 0.014(4) 0.014(4) 0.001(4) 0.002(3) 0.000(4)
N009 0.008(4) 0.013(4) 0.013(4) 0.001(3) 0.000(3) 0.001(3)
C00A 0.009(5) 0.010(6) 0.011(5) 0.000(4) 0.004(4) 0.000(3)
C00B 0.014(3) 0.016(3) 0.015(3) 0.000(2) 0.004(2) 0.001(2)
C00C 0.010(4) 0.011(5) 0.022(5) 0.002(4) 0.002(4) 0.000(4)
C00D 0.016(5) 0.010(5) 0.016(5) 0.006(4) 0.004(4) 0.002(4)
C00E 0.011(4) 0.011(6) 0.008(4) 0.001(4) 0.000(4) 0.003(4)
C00F 0.018(5) 0.017(5) 0.009(5) 0.003(4) 0.002(4) -0.005(4)
C00G 0.016(5) 0.012(5) 0.009(5) 0.001(4) 0.003(4) -0.004(4)
C00H 0.013(5) 0.017(5) 0.018(5) 0.005(4) 0.003(4) 0.002(4)
C00I 0.011(4) 0.022(6) 0.014(5) 0.007(5) 0.001(4) 0.000(4)
C00J 0.018(5) 0.031(6) 0.016(5) 0.003(5) 0.007(4) 0.001(5)
C00K 0.019(6) 0.030(7) 0.025(6) -0.001(5) 0.004(5) 0.007(4)
C00L 0.020(6) 0.025(6) 0.017(5) -0.009(5) 0.003(5) 0.006(5)
C00M 0.026(6) 0.015(5) 0.010(5) 0.002(4) 0.006(4) 0.002(5)
C00O 0.014(5) 0.040(7) 0.014(6) 0.003(5) 0.002(5) 0.003(5)
C00P 0.023(5) 0.020(6) 0.010(5) 0.004(4) -0.005(4) -0.009(5)
C1 0.027(6) 0.029(7) 0.015(5) 0.007(5) -0.003(5) -0.016(5)

loop_
_atom_type_symbol
_atom_type_description
_atom_type_scat_dispersion_real
_atom_type_scat_dispersion_imag
_atom_type_scat_source
C C 0.0033 0.0016 'International Tables Vol C Tables 4.2.6.8 and 6.1.1.4'
H H 0.0000 0.0000 'International Tables Vol C Tables 4.2.6.8 and 6.1.1.4'
Br Br -0.2901 2.4595 'International Tables Vol C Tables 4.2.6.8 and 6.1.1.4'
Cl Cl 0.1484 0.1585 'International Tables Vol C Tables 4.2.6.8 and 6.1.1.4'
N N 0.0061 0.0033 'International Tables Vol C Tables 4.2.6.8 and 6.1.1.4'
Pb Pb -3.3944 10.1111 'International Tables Vol C Tables 4.2.6.8 and 6.1.1.4'

loop_
_geom_angle_atom_site_label_1
_geom_angle_atom_site_label_2
_geom_angle_atom_site_label_3
_geom_angle
_geom_angle_site_symmetry_1
_geom_angle_site_symmetry_3
_geom_angle_publ_flag
Br02 Pb01 Br02 84.704(14) . 2_756 ?
Br03 Pb01 Br02 102.57(3) 2_656 2_756 ?
Br03 Pb01 Br02 89.53(3) . . ?
Br03 Pb01 Br02 172.37(3) 2_656 . ?
Br03 Pb01 Br02 173.03(3) . 2_756 ?
Br03 Pb01 Br03 83.362(11) . 2_656 ?
Br03 Pb01 Br04 97.37(3) . . ?
Br03 Pb01 Br05 90.65(3) . . ?
Br04 Pb01 Br02 88.70(3) . . ?
Br04 Pb01 Br02 86.44(3) . 2_756 ?
Br04 Pb01 Br03 89.47(3) . 2_656 ?
Br04 Pb01 Br05 166.58(3) . . ?
Br05 Pb01 Br02 102.17(3) . . ?
Br05 Pb01 Br02 86.75(3) . 2_756 ?
Br05 Pb01 Br03 80.75(3) . 2_656 ?
Pb01 Br02 Pb01 141.80(4) . 2_746 ?
Pb01 Br03 Pb01 156.20(4) . 2_646 ?
C00C C00A C00D 117.9(9) . . ?
C00C C00A C00G 118.9(8) . . ?
C00D C00A C00G 123.1(8) . . ?
C00I C00C C00A 121.0(10) . . ?
C00L C00D C00A 121.0(9) . . ?
C00F C00E C00H 121.6(9) . . ?
C00P C00E C00F 119.2(9) . . ?
C00P C00E C00H 119.2(9) . . ?
C00M C00F C00E 118.7(9) . . ?
N009 C00G C00A 110.6(8) . . ?
N009 C00G C00B 108.6(8) . . ?
C00A C00G C00B 113.9(8) . . ?
C00E C00H N008 109.4(8) . . ?
C00E C00H C00K 113.2(8) . . ?
C00K C00H N008 107.3(8) . . ?
C00C C00I Cl07 119.7(9) . . ?
C00C C00I C00J 121.2(10) . . ?
C00J C00I Cl07 119.1(8) . . ?
C00L C00J C00I 118.3(9) . . ?
C00J C00L C00D 120.5(10) . . ?
C00F C00M Cl06 118.3(8) . . ?
C00O C00M Cl06 119.1(8) . . ?
C00O C00M C00F 122.6(10) . . ?
C00M C00O C1 118.8(10) . . ?
C1 C00P C00E 121.1(10) . . ?
C00P C1 C00O 119.5(10) . . ?

loop_
_geom_bond_atom_site_label_1
_geom_bond_atom_site_label_2
_geom_bond_distance
_geom_bond_site_symmetry_2
_geom_bond_publ_flag
Pb01 Br02 3.0263(11) . ?
Pb01 Br02 3.1875(10) 2_756 ?
Pb01 Br03 2.9495(10) . ?
Pb01 Br03 3.0227(11) 2_656 ?
Pb01 Br04 2.9676(10) . ?
Pb01 Br05 2.9878(10) . ?
Cl06 C00M 1.749(11) . ?
Cl07 C00I 1.751(11) . ?
N008 C00H 1.521(12) . ?
N009 C00G 1.503(12) . ?
C00A C00C 1.379(13) . ?
C00A C00D 1.390(13) . ?
C00A C00G 1.514(13) . ?
C00B C00G 1.519(13) . ?
C00C C00I 1.376(14) . ?
C00D C00L 1.389(14) . ?
C00E C00F 1.394(14) . ?
C00E C00H 1.501(13) . ?
C00E C00P 1.394(13) . ?
C00F C00M 1.379(13) . ?
C00H C00K 1.519(13) . ?
C00I C00J 1.387(15) . ?
C00J C00L 1.377(15) . ?
C00M C00O 1.375(14) . ?
C00O C1 1.394(15) . ?
C00P C1 1.382(15) . ?
